data_7207237
loop_
_publ_author_name
'Maekawa, Masahiko'
'Tominaga, Toshi'
'Sugimoto, Kunihisa'
'Okubo, Takashi'
'Kuroda-Sowa, Takayoshi'
'Munakata, Megumu'
'Kitagawa, Susumu'

_publ_section_title
;
 Framework dimensionality of copper(i) coordination polymers of
 4,4&#x2032;-bipyrimidine controlled by anions and solvents
;
_journal_issue 4
_journal_name_full CrystEngComm
_journal_page_first 1345
_journal_paper_doi 10.1039/c1ce06328f
_journal_volume 14
_journal_year 2012
_chemical_formula_moiety 'C10 H10 Cu2 N6 O6'
_chemical_formula_sum 'C10 H10 Cu2 N6 O6'
_chemical_formula_weight 437.32
_space_group_IT_number 14
_symmetry_cell_setting monoclinic
_symmetry_Int_Tables_number 14
_symmetry_space_group_name_Hall '-P 2yab'
_symmetry_space_group_name_H-M 'P 1 21/a 1'
_atom_sites_solution_hydrogens geom
_atom_sites_solution_primary direct
_atom_sites_solution_secondary difmap
_cell_angle_alpha 90.00
_cell_angle_beta 107.581(6)
_cell_angle_gamma 90.00
_cell_formula_units_Z 4
_cell_length_a 14.897(9)
_cell_length_b 5.819(3)
_cell_length_c 17.441(10)
_cell_measurement_reflns_used 3973
_cell_measurement_temperature 117(2)
_cell_measurement_theta_max 27.5
_cell_measurement_theta_min 3.2
_cell_volume 1441.3(14)
_computing_structure_refinement 'SHELXL-97 (Sheldrick, 2008)'
_diffrn_ambient_temperature 117(1)
_diffrn_detector_area_resol_mean 7.31
_diffrn_measured_fraction_theta_full 0.985
_diffrn_measured_fraction_theta_max 0.985
_diffrn_measurement_device_type 'Rigaku Mercury'
_diffrn_measurement_method \w
_diffrn_radiation_monochromator graphite
_diffrn_radiation_source 'fine-focus rotating anode'
_diffrn_radiation_type MoK\a
_diffrn_radiation_wavelength 0.71073
_diffrn_reflns_av_R_equivalents 0.0237
_diffrn_reflns_av_sigmaI/netI 0.0256
_diffrn_reflns_limit_h_max 19
_diffrn_reflns_limit_h_min -19
_diffrn_reflns_limit_k_max 7
_diffrn_reflns_limit_k_min -7
_diffrn_reflns_limit_l_max 22
_diffrn_reflns_limit_l_min -22
_diffrn_reflns_number 10327
_diffrn_reflns_theta_full 27.48
_diffrn_reflns_theta_max 27.48
_diffrn_reflns_theta_min 3.16
_exptl_absorpt_coefficient_mu 2.995
_exptl_absorpt_correction_T_max 0.9425
_exptl_absorpt_correction_T_min 0.2666
_exptl_absorpt_correction_type multi-scan
_exptl_crystal_colour brown
_exptl_crystal_density_diffrn 2.015
_exptl_crystal_density_method 'not measured'
_exptl_crystal_description chip
_exptl_crystal_F_000 872
_exptl_crystal_size_max 0.60
_exptl_crystal_size_mid 0.08
_exptl_crystal_size_min 0.02
_refine_diff_density_max 0.679
_refine_diff_density_min -0.503
_refine_diff_density_rms 0.082
_refine_ls_extinction_method none
_refine_ls_goodness_of_fit_ref 1.099
_refine_ls_hydrogen_treatment constr
_refine_ls_matrix_type full
_refine_ls_number_parameters 218
_refine_ls_number_reflns 3258
_refine_ls_number_restraints 0
_refine_ls_restrained_S_all 1.099
_refine_ls_R_factor_all 0.0434
_refine_ls_R_factor_gt 0.0317
_refine_ls_shift/su_max 0.001
_refine_ls_shift/su_mean 0.000
_refine_ls_structure_factor_coef Fsqd
_refine_ls_weighting_details 'calc w=1/[\s^2^(Fo^2^)+(0.0325P)^2^+1.6529P] where P=(Fo^2^+2Fc^2^)/3'
_refine_ls_weighting_scheme calc
_refine_ls_wR_factor_gt 0.0686
_refine_ls_wR_factor_ref 0.0718
_reflns_number_gt 2814
_reflns_number_total 3258
_reflns_threshold_expression >2\s(I)
_cod_data_source_file c1ce06328f.txt
_cod_data_source_block '[Cu2(bpm)(C2H4)(NO3)2]n_Complex-1-CCDC829823'
_cod_original_cell_volume 1441.4(14)
_cod_database_code 7207237

loop_
_symmetry_equiv_pos_site_id
_symmetry_equiv_pos_as_xyz
1 'x, y, z'
2 '-x+1/2, y+1/2, -z'
3 '-x, -y, -z'
4 'x-1/2, -y-1/2, z'

loop_
_atom_site_label
_atom_site_type_symbol
_atom_site_fract_x
_atom_site_fract_y
_atom_site_fract_z
_atom_site_U_iso_or_equiv
_atom_site_adp_type
_atom_site_occupancy
_atom_site_symmetry_multiplicity
_atom_site_calc_flag
_atom_site_refinement_flags
Cu1 Cu 0.19674(2) -0.32116(6) 0.146217(17) 0.01576(9) Uani 1 1 d .
Cu2 Cu 0.01630(2) 0.42737(5) 0.281602(18) 0.01595(9) Uani 1 1 d .
O1 O -0.00967(13) 0.6313(4) 0.17949(12) 0.0309(5) Uani 1 1 d .
O2 O -0.09706(14) 0.8829(3) 0.10017(12) 0.0249(4) Uani 1 1 d .
O3 O -0.16257(12) 0.5944(3) 0.14237(11) 0.0197(4) Uani 1 1 d .
O4 O 0.07779(13) 0.7087(3) 0.35360(10) 0.0205(4) Uani 1 1 d .
O5 O 0.13045(15) 0.8413(4) 0.47525(11) 0.0278(5) Uani 1 1 d .
O6 O 0.08466(14) 0.4855(3) 0.45539(11) 0.0235(4) Uani 1 1 d .
N1 N 0.42173(14) -0.7140(4) 0.30020(12) 0.0143(4) Uani 1 1 d .
N2 N 0.29547(14) -0.4633(4) 0.23885(12) 0.0138(4) Uani 1 1 d .
N3 N 0.12815(14) 0.2194(4) 0.28555(12) 0.0153(4) Uani 1 1 d .
N4 N 0.18678(14) -0.1005(4) 0.23163(12) 0.0125(4) Uani 1 1 d .
N5 N -0.09068(15) 0.7038(4) 0.13994(12) 0.0168(4) Uani 1 1 d .
N6 N 0.09814(15) 0.6782(4) 0.42923(13) 0.0178(4) Uani 1 1 d .
C1 C 0.1561(2) -0.4990(6) 0.04343(16) 0.0290(7) Uani 1 1 d .
H1A H 0.2021 -0.5106 0.0128 0.035 Uiso 1 1 calc R
H1B H 0.1211 -0.6433 0.0440 0.035 Uiso 1 1 calc R
C2 C 0.10534(19) -0.2987(5) 0.03487(15) 0.0247(6) Uani 1 1 d .
H2A H 0.0377 -0.3134 0.0302 0.030 Uiso 1 1 calc R
H2B H 0.1187 -0.1805 -0.0010 0.030 Uiso 1 1 calc R
C3 C 0.34912(17) -0.6436(4) 0.23786(14) 0.0143(5) Uani 1 1 d .
H3 H 0.3354 -0.7299 0.1895 0.017 Uiso 1 1 calc R
C4 C 0.31519(16) -0.3363(4) 0.30739(14) 0.0122(5) Uani 1 1 d .
C5 C 0.38720(17) -0.3993(5) 0.37430(15) 0.0164(5) Uani 1 1 d .
H5 H 0.4008 -0.3134 0.4228 0.020 Uiso 1 1 calc R
C6 C 0.43914(18) -0.5916(5) 0.36859(15) 0.0172(5) Uani 1 1 d .
H6 H 0.4887 -0.6390 0.4144 0.021 Uiso 1 1 calc R
C7 C 0.12632(17) 0.0707(4) 0.22625(15) 0.0153(5) Uani 1 1 d .
H7 H 0.0780 0.0894 0.1766 0.018 Uiso 1 1 calc R
C8 C 0.25443(16) -0.1338(4) 0.30310(14) 0.0139(5) Uani 1 1 d .
C9 C 0.26190(17) 0.0136(5) 0.36676(15) 0.0154(5) Uani 1 1 d .
H9 H 0.3097 -0.0062 0.4166 0.019 Uiso 1 1 calc R
C10 C 0.19749(17) 0.1911(5) 0.35538(14) 0.0157(5) Uani 1 1 d .
H10 H 0.2022 0.2962 0.3981 0.019 Uiso 1 1 calc R

loop_
_atom_site_aniso_label
_atom_site_aniso_U_11
_atom_site_aniso_U_22
_atom_site_aniso_U_33
_atom_site_aniso_U_23
_atom_site_aniso_U_13
_atom_site_aniso_U_12
Cu1 0.01694(16) 0.01702(17) 0.01073(15) -0.00227(12) 0.00028(11) 0.00223(13)
Cu2 0.01433(15) 0.01474(17) 0.01832(16) -0.00017(12) 0.00425(12) -0.00077(12)
O1 0.0159(9) 0.0514(15) 0.0236(10) 0.0173(10) 0.0032(8) 0.0022(9)
O2 0.0295(11) 0.0209(10) 0.0252(10) 0.0070(8) 0.0095(8) -0.0007(8)
O3 0.0174(9) 0.0194(10) 0.0227(9) 0.0027(8) 0.0065(7) 0.0001(7)
O4 0.0267(10) 0.0208(10) 0.0127(8) -0.0009(7) 0.0039(7) -0.0031(8)
O5 0.0385(12) 0.0215(10) 0.0192(9) -0.0098(8) 0.0026(8) -0.0037(9)
O6 0.0286(10) 0.0215(10) 0.0180(9) 0.0029(8) 0.0036(8) -0.0053(8)
N1 0.0116(9) 0.0156(11) 0.0158(10) -0.0005(8) 0.0040(8) -0.0001(8)
N2 0.0132(10) 0.0151(11) 0.0128(9) -0.0009(8) 0.0036(8) -0.0017(8)
N3 0.0134(10) 0.0159(11) 0.0168(10) -0.0002(8) 0.0049(8) 0.0005(8)
N4 0.0114(9) 0.0140(10) 0.0120(9) -0.0001(8) 0.0034(7) -0.0004(8)
N5 0.0186(10) 0.0206(12) 0.0113(9) 0.0001(9) 0.0048(8) 0.0004(9)
N6 0.0154(10) 0.0204(11) 0.0176(10) -0.0031(9) 0.0047(8) 0.0021(9)
C1 0.0289(15) 0.0387(18) 0.0154(13) -0.0130(12) 0.0004(11) -0.0057(13)
C2 0.0204(13) 0.0379(17) 0.0119(11) 0.0011(12) -0.0008(10) -0.0015(12)
C3 0.0151(11) 0.0133(12) 0.0145(11) -0.0018(9) 0.0047(9) -0.0012(9)
C4 0.0122(11) 0.0133(12) 0.0117(10) -0.0009(9) 0.0043(9) -0.0020(9)
C5 0.0166(12) 0.0183(13) 0.0135(11) -0.0031(10) 0.0033(9) -0.0010(10)
C6 0.0148(11) 0.0200(13) 0.0147(11) 0.0012(10) 0.0014(9) 0.0007(10)
C7 0.0124(11) 0.0171(13) 0.0166(11) 0.0009(10) 0.0045(9) 0.0018(10)
C8 0.0118(11) 0.0158(12) 0.0135(11) 0.0023(9) 0.0026(9) -0.0033(9)
C9 0.0162(12) 0.0167(12) 0.0127(11) -0.0017(10) 0.0034(9) -0.0019(10)
C10 0.0153(11) 0.0181(13) 0.0143(11) -0.0021(10) 0.0054(9) 0.0005(10)

loop_
_atom_type_symbol
_atom_type_description
_atom_type_scat_dispersion_real
_atom_type_scat_dispersion_imag
_atom_type_scat_source
C C 0.0033 0.0016 'International Tables Vol C Tables 4.2.6.8 and 6.1.1.4'
H H 0.0000 0.0000 'International Tables Vol C Tables 4.2.6.8 and 6.1.1.4'
N N 0.0061 0.0033 'International Tables Vol C Tables 4.2.6.8 and 6.1.1.4'
Cu Cu 0.3201 1.2651 'International Tables Vol C Tables 4.2.6.8 and 6.1.1.4'
O O 0.0106 0.0060 'International Tables Vol C Tables 4.2.6.8 and 6.1.1.4'

loop_
_geom_angle_atom_site_label_1
_geom_angle_atom_site_label_2
_geom_angle_atom_site_label_3
_geom_angle
_geom_angle_site_symmetry_1
_geom_angle_site_symmetry_3
C1 Cu1 N4 157.99(11) . .
C1 Cu1 N2 117.31(12) . .
N4 Cu1 N2 82.33(9) . .
C1 Cu1 C2 40.03(13) . .
N4 Cu1 C2 119.68(11) . .
N2 Cu1 C2 157.30(11) . .
N1 Cu2 N3 103.69(10) 4 .
N1 Cu2 O1 122.84(9) 4 .
N3 Cu2 O1 107.82(9) . .
N1 Cu2 O4 126.58(8) 4 .
N3 Cu2 O4 103.76(9) . .
O1 Cu2 O4 90.10(9) . .
N5 O1 Cu2 123.84(16) . .
N6 O4 Cu2 115.82(16) . .
C6 N1 C3 116.6(2) . .
C6 N1 Cu2 121.46(17) . 4_655
C3 N1 Cu2 119.84(17) . 4_655
C3 N2 C4 118.2(2) . .
C3 N2 Cu1 128.01(17) . .
C4 N2 Cu1 113.27(16) . .
C7 N3 C10 116.7(2) . .
C7 N3 Cu2 121.95(17) . .
C10 N3 Cu2 119.82(17) . .
C7 N4 C8 118.1(2) . .
C7 N4 Cu1 128.97(17) . .
C8 N4 Cu1 112.90(17) . .
O2 N5 O3 121.5(2) . .
O2 N5 O1 118.9(2) . .
O3 N5 O1 119.6(2) . .
O5 N6 O6 121.5(2) . .
O5 N6 O4 119.2(2) . .
O6 N6 O4 119.3(2) . .
C2 C1 Cu1 70.47(16) . .
C2 C1 H1A 116.6 . .
Cu1 C1 H1A 116.6 . .
C2 C1 H1B 116.6 . .
Cu1 C1 H1B 116.6 . .
H1A C1 H1B 113.6 . .
C1 C2 Cu1 69.50(15) . .
C1 C2 H2A 116.7 . .
Cu1 C2 H2A 116.7 . .
C1 C2 H2B 116.7 . .
Cu1 C2 H2B 116.7 . .
H2A C2 H2B 113.7 . .
N2 C3 N1 124.9(2) . .
N2 C3 H3 117.5 . .
N1 C3 H3 117.5 . .
N2 C4 C5 120.5(2) . .
N2 C4 C8 115.1(2) . .
C5 C4 C8 124.5(2) . .
C4 C5 C6 117.7(2) . .
C4 C5 H5 121.1 . .
C6 C5 H5 121.1 . .
N1 C6 C5 122.0(2) . .
N1 C6 H6 119.0 . .
C5 C6 H6 119.0 . .
N4 C7 N3 125.0(2) . .
N4 C7 H7 117.5 . .
N3 C7 H7 117.5 . .
N4 C8 C9 120.4(2) . .
N4 C8 C4 115.7(2) . .
C9 C8 C4 123.8(2) . .
C8 C9 C10 117.7(2) . .
C8 C9 H9 121.2 . .
C10 C9 H9 121.2 . .
N3 C10 C9 122.0(2) . .
N3 C10 H10 119.0 . .
C9 C10 H10 119.0 . .

loop_
_geom_bond_atom_site_label_1
_geom_bond_atom_site_label_2
_geom_bond_distance
_geom_bond_site_symmetry_2
Cu1 C1 1.999(3) .
Cu1 N4 2.006(2) .
Cu1 N2 2.006(2) .
Cu1 C2 2.011(3) .
Cu2 N1 1.977(2) 4
Cu2 N3 2.044(2) .
Cu2 O1 2.077(2) .
Cu2 O4 2.098(2) .
O1 N5 1.268(3) .
O2 N5 1.239(3) .
O3 N5 1.258(3) .
O4 N6 1.273(3) .
O5 N6 1.242(3) .
O6 N6 1.249(3) .
N1 C6 1.345(3) .
N1 C3 1.345(3) .
N1 Cu2 1.977(2) 4_655
N2 C3 1.322(3) .
N2 C4 1.360(3) .
N3 C7 1.343(3) .
N3 C10 1.348(3) .
N4 C7 1.327(3) .
N4 C8 1.359(3) .
C1 C2 1.373(4) .
C1 H1A 0.9900 .
C1 H1B 0.9900 .
C2 H2A 0.9900 .
C2 H2B 0.9900 .
C3 H3 0.9500 .
C4 C5 1.375(3) .
C4 C8 1.474(3) .
C5 C6 1.381(4) .
C5 H5 0.9500 .
C6 H6 0.9500 .
C7 H7 0.9500 .
C8 C9 1.381(4) .
C9 C10 1.383(4) .
C9 H9 0.9500 .
C10 H10 0.9500 .
